data_1542839
loop_
_publ_author_name
'Krishna, Gamidi Rama'
'Devarapalli, Ramesh'
'Prusty, Rajesh'
'Liu, Tiandong'
'Fraser, Cassandra L.'
'Ramamurty, Upadrasta'
'Reddy, Chilla Malla'

_publ_section_title
;
 Structure--mechanical property correlations in mechanochromic luminescent
 crystals of boron difluoride dibenzoylmethane derivatives
;
_journal_coeditor_code ED5006SUP1
_journal_issue 6
_journal_name_full IUCrJ
_journal_page_first 611
_journal_page_last 619
_journal_paper_doi 10.1107/S2052252515015134
_journal_volume 2
_journal_year 2015
_chemical_formula_moiety 'C23 H27 B F2 O2'
_chemical_formula_sum 'C23 H27 B F2 O2'
_chemical_formula_weight 384.29
_space_group_crystal_system monoclinic
_space_group_IT_number 15
_space_group_name_Hall '-C 2yc'
_space_group_name_H-M_alt 'C 1 2/c 1'
_symmetry_Int_Tables_number 15
_symmetry_space_group_name_Hall '-C 2yc'
_symmetry_space_group_name_H-M 'C 1 2/c 1'
_atom_sites_solution_primary direct
_cell_angle_alpha 90
_cell_angle_beta 102.920(3)
_cell_angle_gamma 90
_cell_formula_units_Z 4
_cell_length_a 28.575(4)
_cell_length_b 7.0402(9)
_cell_length_c 10.3208(13)
_cell_measurement_reflns_used 6711
_cell_measurement_temperature 100
_cell_measurement_theta_max 31.21
_cell_measurement_theta_min 2.93
_cell_volume 2023.7(5)
_computing_cell_refinement 'SAINT v7.68A (Bruker, 2009)'
_computing_data_reduction 'SAINT v7.68A (Bruker, 2009)'
_computing_molecular_graphics 'Olex2 (Dolomanov et al., 2009)'
_computing_publication_material 'Olex2 (Dolomanov et al., 2009)'
_computing_structure_refinement 'olex2.refine (Bourhis et al., 2015)'
_computing_structure_solution 'SIR2004 (Burla et al., 2007)'
_diffrn_ambient_temperature 100
_diffrn_measured_fraction_theta_full 0.9996
_diffrn_measured_fraction_theta_max 0.9996
_diffrn_measurement_device_type 'Bruker APEX-II CCD'
_diffrn_measurement_method '\f and \w scans'
_diffrn_radiation_monochromator graphite
_diffrn_radiation_type 'Mo K\a'
_diffrn_radiation_wavelength 0.71073
_diffrn_reflns_av_R_equivalents 0.0375
_diffrn_reflns_av_unetI/netI 0.0245
_diffrn_reflns_limit_h_max 41
_diffrn_reflns_limit_h_min -41
_diffrn_reflns_limit_k_max 10
_diffrn_reflns_limit_k_min -10
_diffrn_reflns_limit_l_max 15
_diffrn_reflns_limit_l_min -7
_diffrn_reflns_number 21860
_diffrn_reflns_theta_full 27.9905
_diffrn_reflns_theta_max 27.99
_diffrn_reflns_theta_min 1.46
_diffrn_standards_number 0
_exptl_absorpt_coefficient_mu 0.090
_exptl_absorpt_correction_T_max 0.7462
_exptl_absorpt_correction_T_min 0.7025
_exptl_absorpt_correction_type multi-scan
_exptl_absorpt_process_details
;
SADABS-2008/1 (Bruker,2008) was used for absorption correction.
wR2(int) was 0.1101 before and 0.0482 after correction.
The Ratio of minimum to maximum transmission is 0.9414.
The \l/2 correction factor is 0.0015.
;
_exptl_crystal_colour green
_exptl_crystal_colour_primary green
_exptl_crystal_density_diffrn 1.2611
_exptl_crystal_description needle
_exptl_crystal_F_000 816.4661
_exptl_crystal_size_max 0.52
_exptl_crystal_size_mid 0.25
_exptl_crystal_size_min 0.1
_refine_diff_density_max 0.3852
_refine_diff_density_min -0.1870
_refine_diff_density_rms 0.0484
_refine_ls_d_res_high 0.7572
_refine_ls_d_res_low 13.9259
_refine_ls_extinction_expression Fc^*^=kFc[1+0.001xFc^2^\l^3^/sin(2\q)]^-1/4^
_refine_ls_goodness_of_fit_ref 1.0546
_refine_ls_hydrogen_treatment constr
_refine_ls_matrix_type full
_refine_ls_number_constraints 22
_refine_ls_number_parameters 131
_refine_ls_number_reflns 2442
_refine_ls_number_restraints 0
_refine_ls_restrained_S_all 1.0546
_refine_ls_R_factor_all 0.0413
_refine_ls_R_factor_gt 0.0348
_refine_ls_shift/su_max 0.0002
_refine_ls_shift/su_mean 0.0000
_refine_ls_structure_factor_coef Fsqd
_refine_ls_weighting_details 'w=1/[\s^2^(Fo^2^)+(0.0516P)^2^+1.2985P] where P=(Fo^2^+2Fc^2^)/3'
_refine_ls_weighting_scheme calc
_refine_ls_wR_factor_gt 0.0946
_refine_ls_wR_factor_ref 0.1003
_reflns_Friedel_coverage 0.0
_reflns_limit_h_max 36
_reflns_limit_h_min -37
_reflns_limit_k_max 9
_reflns_limit_k_min 0
_reflns_limit_l_max 13
_reflns_limit_l_min 0
_reflns_number_gt 2124
_reflns_number_total 2442
_reflns_threshold_expression I>=2u(I)
_cod_data_source_file ed5006.cif
_cod_data_source_block bf2dbmtbu2_a
_cod_database_code 1542839
_publcif_datablock.id {380e2ddf-0e2c-4115-9cc0-80769c0b6e9d}

_olex2_refinement_description
;
1. Fixed Uiso
 At 1.2 times of:
  All C(H) groups
 At 1.5 times of:
  All C(H,H,H) groups
2.a Aromatic/amide H refined with riding coordinates:
 C2(H2), C3(H3), C5(H5), C6(H6), C12(H12)
2.b Idealised Me refined as rotating group:
 C8(H8a,H8b,H8c), C9(H9a,H9b,H9c), C10(H10a,H10b,H10c)
;
_olex2_submission_special_instructions 'No special instructions were received'
_publcif_info_exptl_table_max_cols 4
_publcif_info_exptl_table_use_headnotes n

loop_
_space_group_symop_id
_space_group_symop_operation_xyz
1 x,y,z
2 -x,y,-z+1/2
3 -x,-y,-z
4 x,-y,z-1/2
5 x+1/2,y+1/2,z
6 -x+1/2,y+1/2,-z+1/2
7 -x+1/2,-y+1/2,-z
8 x+1/2,-y+1/2,z-1/2

loop_
_atom_site_label
_atom_site_type_symbol
_atom_site_fract_x
_atom_site_fract_y
_atom_site_fract_z
_atom_site_U_iso_or_equiv
_atom_site_adp_type
_atom_site_occupancy
_atom_site_site_symmetry_order
_atom_site_refinement_flags_posn
_atom_site_refinement_flags_adp
_atom_site_refinement_flags_occupancy
B1 B 0.5 0.0782(2) 1.25 0.0154(3) Uani 1.000000 2 S T P
C1 C 0.43854(3) 0.47264(13) 1.03271(9) 0.0127(2) Uani 1.000000 1 . . .
C2 C 0.41542(3) 0.36165(14) 0.92499(10) 0.0139(2) Uani 1.000000 1 . . .
H2 H 0.42268(3) 0.23311(14) 0.92257(10) 0.0166(2) Uiso 1.000000 1 R . .
C3 C 0.38167(3) 0.44212(14) 0.82151(10) 0.0144(2) Uani 1.000000 1 . . .
H3 H 0.36680(3) 0.36640(14) 0.75033(10) 0.0173(2) Uiso 1.000000 1 R . .
C4 C 0.36961(3) 0.63428(14) 0.82217(9) 0.0134(2) Uani 1.000000 1 . . .
C5 C 0.39418(4) 0.74521(14) 0.92869(10) 0.0168(2) Uani 1.000000 1 . . .
H5 H 0.38753(4) 0.87443(14) 0.92988(10) 0.0202(3) Uiso 1.000000 1 R . .
C6 C 0.42806(4) 0.66732(14) 1.03210(10) 0.0158(2) Uani 1.000000 1 . . .
H6 H 0.44393(4) 0.74425(14) 1.10136(10) 0.0189(3) Uiso 1.000000 1 R . .
C7 C 0.32948(4) 0.72312(14) 0.71573(10) 0.0158(2) Uani 1.000000 1 . . .
C8 C 0.28815(4) 0.77798(17) 0.78196(11) 0.0234(3) Uani 1.000000 1 . . .
H8a H 0.2778(2) 0.6678(3) 0.8228(8) 0.0352(4) Uiso 1.000000 1 GR . .
H8b H 0.29907(10) 0.8732(9) 0.8484(6) 0.0352(4) Uiso 1.000000 1 GR . .
H8c H 0.26180(13) 0.8271(12) 0.71596(19) 0.0352(4) Uiso 1.000000 1 GR . .
C9 C 0.31020(4) 0.58491(16) 0.60151(10) 0.0194(2) Uani 1.000000 1 . . .
H9a H 0.33600(7) 0.5450(9) 0.5622(6) 0.0291(3) Uiso 1.000000 1 GR . .
H9b H 0.2965(3) 0.4761(6) 0.63521(18) 0.0291(3) Uiso 1.000000 1 GR . .
H9c H 0.2860(2) 0.6471(4) 0.5356(4) 0.0291(3) Uiso 1.000000 1 GR . .
C10 C 0.34791(4) 0.90250(16) 0.65792(11) 0.0236(3) Uani 1.000000 1 . . .
H10a H 0.3590(3) 0.9924(5) 0.72797(18) 0.0354(4) Uiso 1.000000 1 GR . .
H10b H 0.3739(2) 0.8691(3) 0.6173(8) 0.0354(4) Uiso 1.000000 1 GR . .
H10c H 0.32233(9) 0.9579(7) 0.5925(6) 0.0354(4) Uiso 1.000000 1 GR . .
C11 C 0.47139(3) 0.38164(14) 1.14558(9) 0.0122(2) Uani 1.000000 1 . . .
C12 C 0.5 0.4811(2) 1.25 0.0148(3) Uani 1.000000 2 S T P
H12 H 0.5 0.6132(2) 1.25 0.0178(3) Uiso 1.000000 2 RS T P
F1 F 0.53097(2) -0.03347(9) 1.19864(6) 0.02402(19) Uani 1.000000 1 . . .
O1 O 0.47140(3) 0.19649(10) 1.14224(7) 0.01850(19) Uani 1.000000 1 . . .

loop_
_atom_site_aniso_label
_atom_site_aniso_U_11
_atom_site_aniso_U_22
_atom_site_aniso_U_33
_atom_site_aniso_U_12
_atom_site_aniso_U_13
_atom_site_aniso_U_23
B1 0.0180(7) 0.0102(7) 0.0158(7) -0.000000 -0.0008(6) 0.000000
C1 0.0129(4) 0.0133(5) 0.0115(5) 0.0001(3) 0.0022(3) 0.0007(3)
C2 0.0165(4) 0.0120(4) 0.0130(5) 0.0007(3) 0.0034(4) -0.0008(4)
C3 0.0161(4) 0.0156(5) 0.0109(4) -0.0009(3) 0.0018(4) -0.0020(3)
C4 0.0133(4) 0.0156(4) 0.0113(4) 0.0012(3) 0.0026(3) 0.0021(3)
C5 0.0202(5) 0.0118(4) 0.0170(5) 0.0015(4) 0.0012(4) 0.0001(4)
C6 0.0179(5) 0.0133(5) 0.0142(5) -0.0013(4) -0.0006(4) -0.0013(4)
C7 0.0153(4) 0.0183(5) 0.0124(5) 0.0032(4) 0.0002(4) 0.0012(4)
C8 0.0197(5) 0.0311(6) 0.0188(5) 0.0082(4) 0.0028(4) -0.0016(4)
C9 0.0181(5) 0.0245(5) 0.0133(5) 0.0034(4) -0.0016(4) -0.0010(4)
C10 0.0262(5) 0.0210(5) 0.0214(6) 0.0028(4) 0.0004(4) 0.0075(4)
C11 0.0131(4) 0.0120(4) 0.0123(5) 0.0006(3) 0.0041(3) 0.0002(3)
C12 0.0170(6) 0.0116(6) 0.0141(7) -0.000000 -0.0001(5) 0.000000
F1 0.0261(3) 0.0247(4) 0.0199(3) 0.0089(3) 0.0020(3) -0.0027(3)
O1 0.0237(4) 0.0108(4) 0.0166(4) 0.0005(3) -0.0049(3) -0.0005(3)

loop_
_atom_type_symbol
_atom_type_scat_dispersion_real
_atom_type_scat_dispersion_imag
_atom_type_scat_Cromer_Mann_a1
_atom_type_scat_Cromer_Mann_a2
_atom_type_scat_Cromer_Mann_a3
_atom_type_scat_Cromer_Mann_a4
_atom_type_scat_Cromer_Mann_b1
_atom_type_scat_Cromer_Mann_b2
_atom_type_scat_Cromer_Mann_b3
_atom_type_scat_Cromer_Mann_b4
_atom_type_scat_Cromer_Mann_c
_atom_type_scat_source
_atom_type_scat_dispersion_source
H 0.00000 0.00000 0.49300 0.32291 0.14019 0.04081 10.51090 26.12570 3.14236 57.79970 0.0030380000826 'International Tables Volume C Table 6.1.1.4 (pp. 500-502)' 'Henke, Gullikson and Davis, At. Data and Nucl. Data Tables, 1993, 54, 2'
C 0.00347 0.00161 2.31000 1.02000 1.58860 0.86500 20.84390 10.20750 0.56870 51.65120 0.215599998832 'International Tables Volume C Table 6.1.1.4 (pp. 500-502)' 'Henke, Gullikson and Davis, At. Data and Nucl. Data Tables, 1993, 54, 2'
B 0.00141 0.00067 2.05450 1.33260 1.09790 0.70680 23.21850 1.02100 60.34980 0.14030 -0.193200007081 'International Tables Volume C Table 6.1.1.4 (pp. 500-502)' 'Henke, Gullikson and Davis, At. Data and Nucl. Data Tables, 1993, 54, 2'
O 0.01158 0.00611 3.04850 2.28680 1.54630 0.86700 13.27710 5.70110 0.32390 32.90890 0.250800013542 'International Tables Volume C Table 6.1.1.4 (pp. 500-502)' 'Henke, Gullikson and Davis, At. Data and Nucl. Data Tables, 1993, 54, 2'
F 0.01794 0.01033 3.53920 2.64120 1.51700 1.02430 10.28250 4.29440 0.26150 26.14760 0.277599990368 'International Tables Volume C Table 6.1.1.4 (pp. 500-502)' 'Henke, Gullikson and Davis, At. Data and Nucl. Data Tables, 1993, 54, 2'

loop_
_geom_angle_atom_site_label_1
_geom_angle_atom_site_label_2
_geom_angle_atom_site_label_3
_geom_angle
_geom_angle_site_symmetry_1
_geom_angle_site_symmetry_3
F1 B1 F1 110.27(12) 2_657 .
O1 B1 F1 108.45(4) 2_657 .
O1 B1 F1 109.06(4) 2_657 2_657
O1 B1 F1 109.06(4) . .
O1 B1 F1 108.45(4) . 2_657
O1 B1 O1 111.55(11) 2_657 .
C6 C1 C2 118.70(9) . .
C11 C1 C2 119.42(9) . .
C11 C1 C6 121.83(9) . .
C3 C2 C1 120.44(9) . .
C4 C3 C2 121.39(9) . .
C5 C4 C3 117.55(9) . .
C7 C4 C3 122.53(9) . .
C7 C4 C5 119.86(9) . .
C6 C5 C4 121.69(9) . .
C5 C6 C1 120.16(9) . .
C8 C7 C4 108.01(8) . .
C9 C7 C4 112.01(8) . .
C9 C7 C8 108.73(8) . .
C10 C7 C4 110.28(8) . .
C10 C7 C8 109.21(9) . .
C10 C7 C9 108.54(9) . .
C12 C11 C1 123.83(9) . .
O1 C11 C1 114.75(8) . .
O1 C11 C12 121.41(9) . .
C11 C12 C11 119.41(13) 2_657 .
C11 O1 B1 123.07(8) . .

loop_
_geom_bond_atom_site_label_1
_geom_bond_atom_site_label_2
_geom_bond_distance
_geom_bond_site_symmetry_2
B1 F1 1.3755(11) .
B1 F1 1.3755(11) 2_657
B1 O1 1.4804(11) .
B1 O1 1.4804(11) 2_657
C1 C2 1.3980(13) .
C1 C6 1.4026(13) .
C1 C11 1.4696(13) .
C2 C3 1.3897(13) .
C3 C4 1.3965(14) .
C4 C5 1.4023(13) .
C4 C7 1.5328(13) .
C5 C6 1.3839(13) .
C7 C8 1.5400(15) .
C7 C9 1.5328(14) .
C7 C10 1.5391(15) .
C11 C12 1.3878(11) .
C11 O1 1.3040(12) .

loop_
_publcif_info_datablock.id
_publcif_info_datablock.publ_exptl
_publcif_info_datablock.publ_geom
_publcif_info_datablock.structure
{03d3e84a-6a76-445d-b742-97c36c8f68be} ? ? ?
{3618642e-4fb4-4839-a1fb-f63d47595a38} y y y
{2df490f2-8c78-45f1-bf16-0e2cc4138f7b} y y y
{380e2ddf-0e2c-4115-9cc0-80769c0b6e9d} y y y

loop_
_publcif_info_exptl_table_extra_item
sin_theta_over_lambda_max
